data_4514058
loop_
_publ_author_name
'Nguyen, Duc Hanh'
'Trivelli, Xavier'
'Capet, Fr\'ed\'eric'
'Paul, Jean-Fran\,cois'
'Dumeignil, Franck'
'Gauvin, R\'egis M.'

_publ_section_title
;
 Manganese Pincer Complexes for the Base-Free, Acceptorless
 Dehydrogenative Coupling of Alcohols to Esters: Development, Scope, and
 Understanding
;
_journal_issue 3
_journal_name_full 'ACS Catalysis'
_journal_page_first 2022
_journal_paper_doi 10.1021/acscatal.6b03554
_journal_volume 7
_journal_year 2017
_chemical_formula_moiety 'C18 H41 B Mn N O2 P2'
_chemical_formula_sum 'C18 H41 B Mn N O2 P2'
_chemical_formula_weight 431.21
_space_group_crystal_system orthorhombic
_space_group_IT_number 61
_space_group_name_Hall '-P 2ac 2ab'
_space_group_name_H-M_alt 'P b c a'
_symmetry_space_group_name_Hall '-P 2ac 2ab'
_symmetry_space_group_name_H-M 'P b c a'
_atom_sites_solution_hydrogens mixed
_atom_sites_solution_primary dual
_audit_creation_date 2016-09-28
_audit_creation_method
;
Olex2 1.2
(compiled 2016.09.09 svn.r3337 for OlexSys, GUI svn.r5227)
;
_cell_angle_alpha 90
_cell_angle_beta 90
_cell_angle_gamma 90
_cell_formula_units_Z 8
_cell_length_a 17.2037(18)
_cell_length_b 14.6522(17)
_cell_length_c 19.066(2)
_cell_measurement_reflns_used 9205
_cell_measurement_temperature 299.72
_cell_measurement_theta_max 27.03
_cell_measurement_theta_min 2.44
_cell_volume 4806.0(9)
_computing_cell_refinement 'SAINT v8.34A (Bruker, 2013)'
_computing_data_reduction 'SAINT v8.34A (Bruker, 2013)'
_computing_molecular_graphics 'Olex2 (Dolomanov et al., 2009)'
_computing_publication_material 'Olex2 (Dolomanov et al., 2009)'
_computing_structure_refinement 'ShelXL (Sheldrick, 2015b)'
_computing_structure_solution 'XT (Sheldrick, 2015a)'
_diffrn_ambient_temperature 299.72
_diffrn_measured_fraction_theta_full 1.000
_diffrn_measured_fraction_theta_max 0.996
_diffrn_measurement_device_type 'Bruker APEX-II CCD'
_diffrn_measurement_method '\f and \w scans'
_diffrn_radiation_type MoK\a
_diffrn_radiation_wavelength 0.71073
_diffrn_reflns_av_R_equivalents 0.0437
_diffrn_reflns_av_unetI/netI 0.0234
_diffrn_reflns_Laue_measured_fraction_full 1.000
_diffrn_reflns_Laue_measured_fraction_max 0.996
_diffrn_reflns_limit_h_max 22
_diffrn_reflns_limit_h_min -22
_diffrn_reflns_limit_k_max 19
_diffrn_reflns_limit_k_min -19
_diffrn_reflns_limit_l_max 24
_diffrn_reflns_limit_l_min -25
_diffrn_reflns_number 76848
_diffrn_reflns_point_group_measured_fraction_full 1.000
_diffrn_reflns_point_group_measured_fraction_max 0.996
_diffrn_reflns_theta_full 26.000
_diffrn_reflns_theta_max 28.310
_diffrn_reflns_theta_min 2.115
_diffrn_standards_number 0
_exptl_absorpt_coefficient_mu 0.693
_exptl_absorpt_correction_T_max 0.7457
_exptl_absorpt_correction_T_min 0.6952
_exptl_absorpt_correction_type multi-scan
_exptl_absorpt_process_details
;
SADABS-2014/5 (Bruker,2014/5) was used for absorption correction.
wR2(int) was 0.0760 before and 0.0510 after correction.
The Ratio of minimum to maximum transmission is 0.9323.
The \l/2 correction factor is Not present.
;
_exptl_crystal_colour orange
_exptl_crystal_colour_primary orange
_exptl_crystal_density_diffrn 1.192
_exptl_crystal_description block
_exptl_crystal_F_000 1856
_exptl_crystal_size_max 0.27
_exptl_crystal_size_mid 0.22
_exptl_crystal_size_min 0.17
_refine_diff_density_max 0.420
_refine_diff_density_min -0.342
_refine_diff_density_rms 0.048
_refine_ls_extinction_method none
_refine_ls_goodness_of_fit_ref 1.015
_refine_ls_hydrogen_treatment mixed
_refine_ls_matrix_type full
_refine_ls_number_parameters 254
_refine_ls_number_reflns 5946
_refine_ls_number_restraints 0
_refine_ls_restrained_S_all 1.015
_refine_ls_R_factor_all 0.0563
_refine_ls_R_factor_gt 0.0357
_refine_ls_shift/su_max 0.001
_refine_ls_shift/su_mean 0.000
_refine_ls_structure_factor_coef Fsqd
_refine_ls_weighting_details 'w=1/[\s^2^(Fo^2^)+(0.0471P)^2^+1.9101P] where P=(Fo^2^+2Fc^2^)/3'
_refine_ls_weighting_scheme calc
_refine_ls_wR_factor_gt 0.0875
_refine_ls_wR_factor_ref 0.0988
_reflns_Friedel_coverage 0.000
_reflns_number_gt 4463
_reflns_number_total 5946
_reflns_threshold_expression 'I > 2\s(I)'
_cod_data_source_file cs6b03554_si_002.cif
_cod_data_source_block dhng331rt
_cod_database_code 4514058
_shelx_space_group_comment
;
The symmetry employed for this shelxl refinement is uniquely defined
by the following loop, which should always be used as a source of
symmetry information in preference to the above space-group names.
They are only intended as comments.
;
_olex2_refinement_description
;
1. Fixed Uiso
 At 1.2 times of:
  All C(H) groups, All C(H,H) groups
 At 1.5 times of:
  All C(H,H,H) groups
2.a Ternary CH refined with riding coordinates:
 C11(H11), C1(H1A), C14(H14), C4(H4)
2.b Secondary CH2 refined with riding coordinates:
 C8(H8A,H8B), C7(H7A,H7B), C10(H10A,H10B), C9(H9A,H9B)
2.c Idealised Me refined as rotating group:
 C15(H15A,H15B,H15C), C12(H12A,H12B,H12C), C16(H16A,H16B,H16C), C3(H3A,H3B,
 H3C), C13(H13A,H13B,H13C), C2(H2A,H2B,H2C), C5(H5A,H5B,H5C), C6(H6A,H6B,H6C)
;
_shelx_shelxl_version_number 2014/7
_olex2_submission_special_instructions 'No special instructions were received'

loop_
_space_group_symop_operation_xyz
'x, y, z'
'-x+1/2, -y, z+1/2'
'-x, y+1/2, -z+1/2'
'x+1/2, -y+1/2, -z'
'-x, -y, -z'
'x-1/2, y, -z-1/2'
'x, -y-1/2, z-1/2'
'-x-1/2, y-1/2, z'

loop_
_atom_site_label
_atom_site_type_symbol
_atom_site_fract_x
_atom_site_fract_y
_atom_site_fract_z
_atom_site_U_iso_or_equiv
_atom_site_adp_type
_atom_site_occupancy
_atom_site_site_symmetry_order
_atom_site_calc_flag
_atom_site_refinement_flags_posn
Mn1 Mn 0.36275(2) 0.62520(2) 0.61642(2) 0.03346(9) Uani 1 1 d .
P2 P 0.46508(3) 0.65216(4) 0.68969(3) 0.03953(12) Uani 1 1 d .
P1 P 0.27610(3) 0.56807(3) 0.53621(3) 0.03992(12) Uani 1 1 d .
N1 N 0.41433(10) 0.49516(11) 0.60688(9) 0.0402(4) Uani 1 1 d .
O1 O 0.29714(11) 0.80870(11) 0.62745(10) 0.0778(5) Uani 1 1 d .
O2 O 0.25781(10) 0.57001(14) 0.72918(9) 0.0754(5) Uani 1 1 d .
C17 C 0.32345(12) 0.73646(14) 0.62202(11) 0.0468(5) Uani 1 1 d .
C8 C 0.35877(13) 0.42316(13) 0.58615(13) 0.0508(5) Uani 1 1 d .
H8A H 0.3221 0.4123 0.6239 0.061 Uiso 1 1 calc R
H8B H 0.3864 0.3667 0.5770 0.061 Uiso 1 1 calc R
C18 C 0.30109(11) 0.59126(15) 0.68520(11) 0.0459(5) Uani 1 1 d .
C11 C 0.54231(12) 0.73401(15) 0.66401(12) 0.0519(5) Uani 1 1 d .
H11 H 0.5634 0.7112 0.6196 0.062 Uiso 1 1 calc R
C7 C 0.31584(13) 0.45308(13) 0.52106(12) 0.0516(5) Uani 1 1 d .
H7A H 0.2740 0.4107 0.5109 0.062 Uiso 1 1 calc R
H7B H 0.3510 0.4540 0.4813 0.062 Uiso 1 1 calc R
C10 C 0.51754(12) 0.54260(15) 0.68759(12) 0.0533(5) Uani 1 1 d .
H10A H 0.5589 0.5451 0.6531 0.064 Uiso 1 1 calc R
H10B H 0.5405 0.5304 0.7331 0.064 Uiso 1 1 calc R
C9 C 0.46049(13) 0.46748(14) 0.66874(12) 0.0532(5) Uani 1 1 d .
H9A H 0.4886 0.4116 0.6585 0.064 Uiso 1 1 calc R
H9B H 0.4261 0.4559 0.7081 0.064 Uiso 1 1 calc R
C1 C 0.17618(12) 0.54519(18) 0.56837(13) 0.0602(6) Uani 1 1 d .
H1A H 0.1826 0.5079 0.6107 0.072 Uiso 1 1 calc R
C14 C 0.44835(13) 0.67805(16) 0.78370(11) 0.0556(5) Uani 1 1 d .
H14 H 0.4980 0.6994 0.8029 0.067 Uiso 1 1 calc R
C4 C 0.27048(19) 0.62069(17) 0.44816(12) 0.0685(7) Uani 1 1 d .
H4 H 0.3261 0.6303 0.4399 0.082 Uiso 1 1 calc R
C15 C 0.39025(16) 0.7562(2) 0.79240(14) 0.0775(8) Uani 1 1 d .
H15A H 0.4058 0.8067 0.7635 0.116 Uiso 1 1 calc GR
H15B H 0.3890 0.7750 0.8406 0.116 Uiso 1 1 calc GR
H15C H 0.3395 0.7359 0.7785 0.116 Uiso 1 1 calc GR
C12 C 0.61116(14) 0.7382(2) 0.71459(15) 0.0822(9) Uani 1 1 d .
H12A H 0.5948 0.7653 0.7580 0.123 Uiso 1 1 calc GR
H12B H 0.6519 0.7744 0.6943 0.123 Uiso 1 1 calc GR
H12C H 0.6300 0.6776 0.7232 0.123 Uiso 1 1 calc GR
C16 C 0.42356(17) 0.5961(2) 0.82766(13) 0.0785(8) Uani 1 1 d .
H16A H 0.3755 0.5722 0.8098 0.118 Uiso 1 1 calc GR
H16B H 0.4166 0.6147 0.8755 0.118 Uiso 1 1 calc GR
H16C H 0.4630 0.5498 0.8253 0.118 Uiso 1 1 calc GR
C3 C 0.13600(14) 0.6330(2) 0.59270(18) 0.0842(9) Uani 1 1 d .
H3A H 0.1704 0.6666 0.6228 0.126 Uiso 1 1 calc GR
H3B H 0.0895 0.6178 0.6180 0.126 Uiso 1 1 calc GR
H3C H 0.1229 0.6696 0.5526 0.126 Uiso 1 1 calc GR
C13 C 0.51131(17) 0.82833(17) 0.64830(17) 0.0801(8) Uani 1 1 d .
H13A H 0.4704 0.8241 0.6142 0.120 Uiso 1 1 calc GR
H13B H 0.5525 0.8658 0.6302 0.120 Uiso 1 1 calc GR
H13C H 0.4913 0.8551 0.6906 0.120 Uiso 1 1 calc GR
B1 B 0.46869(16) 0.6497(2) 0.50261(14) 0.0526(6) Uani 1 1 d .
C2 C 0.12382(15) 0.4902(2) 0.52019(17) 0.0854(9) Uani 1 1 d .
H2A H 0.1094 0.5268 0.4805 0.128 Uiso 1 1 calc GR
H2B H 0.0779 0.4722 0.5452 0.128 Uiso 1 1 calc GR
H2C H 0.1510 0.4368 0.5044 0.128 Uiso 1 1 calc GR
C5 C 0.2451(2) 0.7162(2) 0.44907(15) 0.0958(10) Uani 1 1 d .
H5A H 0.1901 0.7188 0.4572 0.144 Uiso 1 1 calc GR
H5B H 0.2569 0.7441 0.4048 0.144 Uiso 1 1 calc GR
H5C H 0.2717 0.7483 0.4858 0.144 Uiso 1 1 calc GR
C6 C 0.2529(2) 0.5644(2) 0.38716(14) 0.0932(10) Uani 1 1 d .
H6A H 0.2822 0.5088 0.3895 0.140 Uiso 1 1 calc GR
H6B H 0.2664 0.5969 0.3452 0.140 Uiso 1 1 calc GR
H6C H 0.1984 0.5504 0.3865 0.140 Uiso 1 1 calc GR
H1B H 0.4210(11) 0.6637(14) 0.5456(10) 0.045(5) Uiso 1 1 d .
H1C H 0.5176(16) 0.6205(18) 0.5280(14) 0.082(8) Uiso 1 1 d .
H1D H 0.4486(15) 0.5951(19) 0.4671(14) 0.079(8) Uiso 1 1 d .
H1E H 0.4806(15) 0.7152(19) 0.4765(14) 0.090(9) Uiso 1 1 d .
H1 H 0.4451(12) 0.5033(14) 0.5728(12) 0.046(6) Uiso 1 1 d .

loop_
_atom_site_aniso_label
_atom_site_aniso_U_11
_atom_site_aniso_U_22
_atom_site_aniso_U_33
_atom_site_aniso_U_23
_atom_site_aniso_U_13
_atom_site_aniso_U_12
Mn1 0.03517(14) 0.02936(15) 0.03586(16) 0.00033(11) 0.00386(11) 0.00432(10)
P2 0.0393(2) 0.0401(3) 0.0392(3) 0.0046(2) 0.0000(2) 0.0024(2)
P1 0.0410(2) 0.0366(3) 0.0422(3) -0.0047(2) 0.0020(2) 0.00036(19)
N1 0.0447(8) 0.0309(8) 0.0451(10) 0.0050(7) 0.0074(7) 0.0054(7)
O1 0.0867(12) 0.0454(10) 0.1012(14) -0.0144(9) -0.0138(10) 0.0308(9)
O2 0.0608(10) 0.1107(15) 0.0547(10) 0.0104(10) 0.0187(8) -0.0087(10)
C17 0.0465(11) 0.0443(12) 0.0495(12) -0.0062(9) -0.0036(9) 0.0087(9)
C8 0.0581(12) 0.0284(10) 0.0659(14) -0.0004(9) 0.0086(10) -0.0005(9)
C18 0.0431(10) 0.0522(12) 0.0424(11) 0.0002(9) 0.0041(9) 0.0022(9)
C11 0.0472(11) 0.0583(14) 0.0501(12) 0.0076(10) -0.0001(9) -0.0097(10)
C7 0.0573(12) 0.0345(10) 0.0630(14) -0.0131(9) 0.0036(10) -0.0026(9)
C10 0.0505(11) 0.0532(13) 0.0563(13) 0.0083(10) -0.0037(10) 0.0138(10)
C9 0.0630(13) 0.0392(11) 0.0574(13) 0.0118(10) 0.0027(10) 0.0145(10)
C1 0.0432(11) 0.0760(16) 0.0614(14) -0.0055(12) 0.0009(10) -0.0075(11)
C14 0.0551(12) 0.0710(15) 0.0406(11) -0.0010(10) -0.0030(9) -0.0084(11)
C4 0.104(2) 0.0572(15) 0.0444(13) -0.0018(11) -0.0093(13) -0.0013(14)
C15 0.0889(18) 0.0875(19) 0.0562(16) -0.0234(14) 0.0099(13) 0.0031(16)
C12 0.0554(14) 0.108(2) 0.0835(19) 0.0197(17) -0.0121(13) -0.0255(15)
C16 0.0857(19) 0.104(2) 0.0460(14) 0.0206(14) -0.0004(13) -0.0159(17)
C3 0.0466(13) 0.108(2) 0.098(2) -0.0232(18) 0.0158(13) 0.0115(14)
C13 0.0773(17) 0.0566(16) 0.107(2) 0.0187(15) -0.0080(16) -0.0167(13)
B1 0.0526(14) 0.0588(16) 0.0465(14) 0.0021(12) 0.0111(11) 0.0031(12)
C2 0.0561(14) 0.097(2) 0.103(2) -0.0064(18) -0.0113(15) -0.0184(14)
C5 0.163(3) 0.0644(18) 0.0596(17) 0.0060(14) -0.0119(18) 0.0312(19)
C6 0.146(3) 0.082(2) 0.0513(16) -0.0126(14) -0.0104(17) 0.006(2)

loop_
_atom_type_symbol
_atom_type_description
_atom_type_scat_dispersion_real
_atom_type_scat_dispersion_imag
_atom_type_scat_source
C C 0.0033 0.0016 'International Tables Vol C Tables 4.2.6.8 and 6.1.1.4'
H H 0.0000 0.0000 'International Tables Vol C Tables 4.2.6.8 and 6.1.1.4'
B B 0.0013 0.0007 'International Tables Vol C Tables 4.2.6.8 and 6.1.1.4'
Mn Mn 0.3368 0.7283 'International Tables Vol C Tables 4.2.6.8 and 6.1.1.4'
N N 0.0061 0.0033 'International Tables Vol C Tables 4.2.6.8 and 6.1.1.4'
O O 0.0106 0.0060 'International Tables Vol C Tables 4.2.6.8 and 6.1.1.4'
P P 0.1023 0.0942 'International Tables Vol C Tables 4.2.6.8 and 6.1.1.4'

loop_
_geom_angle_atom_site_label_1
_geom_angle_atom_site_label_2
_geom_angle_atom_site_label_3
_geom_angle
P2 Mn1 P1 166.59(2)
P2 Mn1 H1B 88.6(6)
P1 Mn1 H1B 88.6(6)
N1 Mn1 P2 83.37(5)
N1 Mn1 P1 83.47(5)
N1 Mn1 H1B 89.1(6)
C17 Mn1 P2 95.64(7)
C17 Mn1 P1 97.37(7)
C17 Mn1 N1 177.14(8)
C17 Mn1 H1B 88.2(7)
C18 Mn1 P2 93.31(7)
C18 Mn1 P1 90.12(7)
C18 Mn1 N1 93.59(8)
C18 Mn1 C17 89.14(10)
C18 Mn1 H1B 176.9(6)
C11 P2 Mn1 120.18(7)
C10 P2 Mn1 102.35(7)
C10 P2 C11 101.93(10)
C10 P2 C14 105.98(11)
C14 P2 Mn1 120.49(7)
C14 P2 C11 103.53(10)
C7 P1 Mn1 101.38(7)
C7 P1 C1 103.33(11)
C7 P1 C4 104.98(11)
C1 P1 Mn1 116.59(8)
C4 P1 Mn1 119.14(9)
C4 P1 C1 109.07(13)
Mn1 N1 H1 101.6(14)
C8 N1 Mn1 113.31(12)
C8 N1 C9 111.41(16)
C8 N1 H1 107.4(15)
C9 N1 Mn1 113.88(13)
C9 N1 H1 108.4(14)
O1 C17 Mn1 178.2(2)
N1 C8 H8A 109.8
N1 C8 H8B 109.8
N1 C8 C7 109.22(16)
H8A C8 H8B 108.3
C7 C8 H8A 109.8
C7 C8 H8B 109.8
O2 C18 Mn1 177.30(19)
P2 C11 H11 105.8
C12 C11 P2 114.47(16)
C12 C11 H11 105.8
C13 C11 P2 113.00(16)
C13 C11 H11 105.8
C13 C11 C12 111.2(2)
P1 C7 H7A 110.0
P1 C7 H7B 110.0
C8 C7 P1 108.58(14)
C8 C7 H7A 110.0
C8 C7 H7B 110.0
H7A C7 H7B 108.4
P2 C10 H10A 110.0
P2 C10 H10B 110.0
H10A C10 H10B 108.3
C9 C10 P2 108.68(14)
C9 C10 H10A 110.0
C9 C10 H10B 110.0
N1 C9 C10 109.71(16)
N1 C9 H9A 109.7
N1 C9 H9B 109.7
C10 C9 H9A 109.7
C10 C9 H9B 109.7
H9A C9 H9B 108.2
P1 C1 H1A 105.6
C3 C1 P1 111.48(17)
C3 C1 H1A 105.6
C2 C1 P1 116.46(19)
C2 C1 H1A 105.6
C2 C1 C3 111.2(2)
P2 C14 H14 106.9
C15 C14 P2 111.07(16)
C15 C14 H14 106.9
C16 C14 P2 114.43(18)
C16 C14 H14 106.9
C16 C14 C15 110.3(2)
P1 C4 H4 98.9
C5 C4 P1 113.75(18)
C5 C4 H4 98.9
C6 C4 P1 119.9(2)
C6 C4 H4 98.9
C6 C4 C5 119.2(2)
C14 C15 H15A 109.5
C14 C15 H15B 109.5
C14 C15 H15C 109.5
H15A C15 H15B 109.5
H15A C15 H15C 109.5
H15B C15 H15C 109.5
C11 C12 H12A 109.5
C11 C12 H12B 109.5
C11 C12 H12C 109.5
H12A C12 H12B 109.5
H12A C12 H12C 109.5
H12B C12 H12C 109.5
C14 C16 H16A 109.5
C14 C16 H16B 109.5
C14 C16 H16C 109.5
H16A C16 H16B 109.5
H16A C16 H16C 109.5
H16B C16 H16C 109.5
C1 C3 H3A 109.5
C1 C3 H3B 109.5
C1 C3 H3C 109.5
H3A C3 H3B 109.5
H3A C3 H3C 109.5
H3B C3 H3C 109.5
C11 C13 H13A 109.5
C11 C13 H13B 109.5
C11 C13 H13C 109.5
H13A C13 H13B 109.5
H13A C13 H13C 109.5
H13B C13 H13C 109.5
H1B B1 H1C 107.8(17)
H1B B1 H1D 109.5(16)
H1B B1 H1E 106.9(17)
H1C B1 H1D 103.7(19)
H1C B1 H1E 114(2)
H1D B1 H1E 114(2)
C1 C2 H2A 109.5
C1 C2 H2B 109.5
C1 C2 H2C 109.5
H2A C2 H2B 109.5
H2A C2 H2C 109.5
H2B C2 H2C 109.5
C4 C5 H5A 109.5
C4 C5 H5B 109.5
C4 C5 H5C 109.5
H5A C5 H5B 109.5
H5A C5 H5C 109.5
H5B C5 H5C 109.5
C4 C6 H6A 109.5
C4 C6 H6B 109.5
C4 C6 H6C 109.5
H6A C6 H6B 109.5
H6A C6 H6C 109.5
H6B C6 H6C 109.5

loop_
_geom_bond_atom_site_label_1
_geom_bond_atom_site_label_2
_geom_bond_distance
Mn1 P2 2.2819(6)
Mn1 P1 2.2937(6)
Mn1 N1 2.1098(16)
Mn1 C17 1.768(2)
Mn1 C18 1.758(2)
Mn1 H1B 1.77(2)
P2 C11 1.856(2)
P2 C10 1.842(2)
P2 C14 1.855(2)
P1 C7 1.841(2)
P1 C1 1.856(2)
P1 C4 1.850(2)
N1 C8 1.477(3)
N1 C9 1.479(3)
N1 H1 0.85(2)
O1 C17 1.156(2)
O2 C18 1.164(2)
C8 H8A 0.9700
C8 H8B 0.9700
C8 C7 1.509(3)
C11 H11 0.9800
C11 C12 1.529(3)
C11 C13 1.511(3)
C7 H7A 0.9700
C7 H7B 0.9700
C10 H10A 0.9700
C10 H10B 0.9700
C10 C9 1.518(3)
C9 H9A 0.9700
C9 H9B 0.9700
C1 H1A 0.9800
C1 C3 1.532(4)
C1 C2 1.518(3)
C14 H14 0.9800
C14 C15 1.528(3)
C14 C16 1.525(3)
C4 H4 0.9800
C4 C5 1.466(4)
C4 C6 1.458(3)
C15 H15A 0.9600
C15 H15B 0.9600
C15 H15C 0.9600
C12 H12A 0.9600
C12 H12B 0.9600
C12 H12C 0.9600
C16 H16A 0.9600
C16 H16B 0.9600
C16 H16C 0.9600
C3 H3A 0.9600
C3 H3B 0.9600
C3 H3C 0.9600
C13 H13A 0.9600
C13 H13B 0.9600
C13 H13C 0.9600
B1 H1B 1.18(2)
B1 H1C 1.06(3)
B1 H1D 1.10(3)
B1 H1E 1.10(3)
C2 H2A 0.9600
C2 H2B 0.9600
C2 H2C 0.9600
C5 H5A 0.9600
C5 H5B 0.9600
C5 H5C 0.9600
C6 H6A 0.9600
C6 H6B 0.9600
C6 H6C 0.9600

loop_
_geom_torsion_atom_site_label_1
_geom_torsion_atom_site_label_2
_geom_torsion_atom_site_label_3
_geom_torsion_atom_site_label_4
_geom_torsion
Mn1 P2 C11 C12 -174.17(17)
Mn1 P2 C11 C13 57.2(2)
Mn1 P2 C10 C9 -25.12(16)
Mn1 P2 C14 C15 -52.38(19)
Mn1 P2 C14 C16 73.3(2)
Mn1 P1 C7 C8 27.66(15)
Mn1 P1 C1 C3 62.9(2)
Mn1 P1 C1 C2 -168.09(19)
Mn1 P1 C4 C5 -63.3(3)
Mn1 P1 C4 C6 146.4(2)
Mn1 N1 C8 C7 52.52(19)
Mn1 N1 C9 C10 -51.2(2)
P2 C10 C9 N1 48.3(2)
N1 C8 C7 P1 -51.3(2)
C8 N1 C9 C10 179.16(17)
C11 P2 C10 C9 -150.03(16)
C11 P2 C14 C15 85.50(18)
C11 P2 C14 C16 -148.82(18)
C7 P1 C1 C3 173.1(2)
C7 P1 C1 C2 -57.9(2)
C7 P1 C4 C5 -175.9(2)
C7 P1 C4 C6 33.9(3)
C10 P2 C11 C12 -62.1(2)
C10 P2 C11 C13 169.22(19)
C10 P2 C14 C15 -167.64(17)
C10 P2 C14 C16 -42.0(2)
C9 N1 C8 C7 -177.50(16)
C1 P1 C7 C8 -93.46(16)
C1 P1 C4 C5 74.0(3)
C1 P1 C4 C6 -76.3(3)
C14 P2 C11 C12 47.8(2)
C14 P2 C11 C13 -80.9(2)
C14 P2 C10 C9 101.96(17)
C4 P1 C7 C8 152.27(16)
C4 P1 C1 C3 -75.6(2)
C4 P1 C1 C2 53.4(2)
